data_1000219
loop_
_publ_author_name
'De Kozak, A'
'Samouel, M'
'Leblanc, M'
'Ferey, G'
'Pannetier, J'

_publ_section_title
;
Magnetic structure of the canted 1D-antiferromagnet Na Ba Fe~2~ F~9~
;
_journal_coden_ASTM SSCOA4
_journal_name_full 'Solid State Communications'
_journal_page_first 887
_journal_page_last 890
_journal_paper_doi 10.1016/0038-1098(85)90200-5
_journal_volume 55
_journal_year 1985
_chemical_formula_structural 'Na Ba Fe2 F9'
_chemical_formula_sum 'Ba F9 Fe2 Na'
_chemical_name_systematic 'Sodium barium iron(III) nonafluoride'
_space_group_IT_number 14
_symmetry_cell_setting monoclinic
_symmetry_Int_Tables_number 14
_symmetry_space_group_name_Hall '-P 2yn'
_symmetry_space_group_name_H-M 'P 1 21/n 1'
_cell_angle_alpha 90
_cell_angle_beta 91.840(3)
_cell_angle_gamma 90
_cell_formula_units_Z 4
_cell_length_a 7.3236(3)
_cell_length_b 17.4525(7)
_cell_length_c 5.4586(2)
_cell_volume 697.3
_refine_ls_R_factor_all 0.093
_cod_database_code 1000219

loop_
_symmetry_equiv_pos_as_xyz
x,y,z
1/2+x,1/2-y,1/2+z
-x,-y,-z
1/2-x,1/2+y,1/2-z

loop_
_atom_site_label
_atom_site_type_symbol
_atom_site_symmetry_multiplicity
_atom_site_Wyckoff_symbol
_atom_site_fract_x
_atom_site_fract_y
_atom_site_fract_z
_atom_site_occupancy
_atom_site_attached_hydrogens
_atom_site_calc_flag
Fe1 Fe3+ 4 e 0.4092(6) 0.6249(3) 0.2309(8) 1. 0 d
Fe2 Fe3+ 4 e 0.2698(6) 0.4196(3) 0.2620(9) 1. 0 d
Na1 Na1+ 4 e 0.3011(15) 0.0377(6) 0.7557(22) 1. 0 d
Ba1 Ba2+ 4 e 0.0602(11) 0.2856(5) 0.7331(16) 1. 0 d
F1 F1- 4 e 0.1383(10) 0.4196(5) -0.0429(14) 1. 0 d
F2 F1- 4 e -0.0005(9) 0.9226(5) 0.4164(14) 1. 0 d
F3 F1- 4 e 0.2811(10) 0.3111(4) 0.2956(14) 1. 0 d
F4 F1- 4 e 0.4423(10) 0.9193(5) 0.0423(13) 1. 0 d
F5 F1- 4 e 0.2773(10) 0.1651(5) 0.4881(14) 1. 0 d
F6 F1- 4 e 0.2086(9) 0.1648(5) -0.0060(15) 1. 0 d
F7 F1- 4 e 0.2401(12) 0.0310(4) 0.2455(16) 1. 0 d
F8 F1- 4 e 0.4333(10) 0.2914(5) 0.8135(16) 1. 0 d
F9 F1- 4 e 0.400(1) 0.4317(5) 0.5777(14) 1. 0 d

loop_
_atom_type_symbol
_atom_type_oxidation_number
Fe3+ 3.000
Na1+ 1.000
Ba2+ 2.000
F1- -1.000
